data_2020149
loop_
_publ_author_name
'Hottentot, D.'
'Loopstra, B.O.'

_publ_section_title
;
 The Structure of Tribarium Tetratellurate(IV), Ba3 Te4 O11
;
_journal_name_full 'Acta Crystallographica C (39,1983-)'
_journal_page_first 320
_journal_page_last 322
_journal_volume 39
_journal_year 1983
_chemical_formula_sum 'Ba3 O11 Te4'
_chemical_name_systematic 'Ba3 Te4 O11'
_space_group_IT_number 2
_symmetry_space_group_name_Hall '-P 1'
_symmetry_space_group_name_H-M 'P -1'
_cell_angle_alpha 110.58
_cell_angle_beta 103.27
_cell_angle_gamma 97.8
_cell_formula_units_Z 2
_cell_length_a 9.4245
_cell_length_b 9.9759
_cell_length_c 7.8877
_cell_volume 656.388
_citation_journal_id_ASTM ACSCEE
_cod_data_source_file Hottentot_ACSCEE_1983_169.cif
_cod_data_source_block Ba3O11Te4
_cod_database_code 2020149

loop_
_symmetry_equiv_pos_as_xyz
x,y,z
-x,-y,-z

loop_
_atom_site_label
_atom_site_type_symbol
_atom_site_fract_x
_atom_site_fract_y
_atom_site_fract_z
_atom_site_occupancy
_atom_site_U_iso_or_equiv
Ba1 Ba+2 0.01376 0.11169 0.30976 1 0.0
O4 O-2 0.3163 0.8927 0.937 1 0.0
O3 O-2 0.1307 0.6358 0.6644 1 0.0
O6 O-2 0.3559 0.8126 0.2633 1 0.0
O10 O-2 0.2317 0.1919 0.7819 1 0.0
O2 O-2 0.3891 0.6426 0.5358 1 0.0
Te3 Te+4 0.31022 0.94054 0.47237 1 0.0
O1 O-2 0.2093 0.371 0.4761 1 0.0
Ba2 Ba+2 0.40609 0.17711 0.14442 1 0.0
O9 O-2 0.0548 0.1569 0.004 1 0.0
Ba3 Ba+2 0.45597 0.37276 0.71766 1 0.0
Te1 Te+4 0.19165 0.53934 0.43778 1 0.0
O8 O-2 0.3153 0.0993 0.4025 1 0.0
Te2 Te+4 0.24024 0.71695 0.94893 1 0.0
O5 O-2 0.4008 0.6312 0.9329 1 0.0
O11 O-2 0.2783 0.4142 0.1381 1 0.0
O7 O-2 0.1041 0.8736 0.4052 1 0.0
Te4 Te+4 0.11974 0.29851 0.91801 1 0.0
